data_7125981
loop_
_publ_author_name
'Ni, Qijian'
'Wang, Xuyang'
'Xu, Fangfang'
'Chen, Xiaoyun'
'Song, Xiaoxiao'

_publ_section_title
;
 Organocatalytic asymmetric [4+2] cyclization of 2-benzothiazolimines with
 azlactones: access to chiral benzothiazolopyrimidine derivatives.
;
_journal_issue 21
_journal_name_full 'Chemical communications (Cambridge, England)'
_journal_page_first 3155
_journal_page_last 3158
_journal_paper_doi 10.1039/d0cc00736f
_journal_volume 56
_journal_year 2020
_chemical_absolute_configuration rmad
_chemical_formula_sum 'C30 H23 N3 O2 S'
_chemical_formula_weight 489.57
_space_group_crystal_system orthorhombic
_space_group_IT_number 19
_space_group_name_Hall 'P 2ac 2ab'
_space_group_name_H-M_alt 'P 21 21 21'
_atom_sites_solution_hydrogens geom
_audit_creation_method SHELXL-2018/1
_audit_update_record
;
2019-06-18 deposited with the CCDC.	2020-02-11 downloaded from the CCDC.
;
_cell_angle_alpha 90
_cell_angle_beta 90
_cell_angle_gamma 90
_cell_formula_units_Z 4
_cell_length_a 10.3130(3)
_cell_length_b 14.7947(4)
_cell_length_c 15.8422(4)
_cell_measurement_reflns_used 9936
_cell_measurement_temperature 273(2)
_cell_measurement_theta_max 27.45
_cell_measurement_theta_min 3.24
_cell_volume 2417.17(11)
_computing_cell_refinement 'Bruker SAINT'
_computing_data_collection 'Bruker APEX2'
_computing_data_reduction 'Bruker SAINT'
_computing_molecular_graphics 'Bruker SHELXTL'
_computing_publication_material 'Bruker SHELXTL'
_computing_structure_refinement 'SHELXL-2018/1 (Sheldrick, 2018)'
_computing_structure_solution 'SHELXS-97 (Sheldrick 2008)'
_diffrn_ambient_temperature 273(2)
_diffrn_measured_fraction_theta_full 0.997
_diffrn_measured_fraction_theta_max 0.996
_diffrn_measurement_device_type 'Bruker APEX-II CCD'
_diffrn_measurement_method '\f and \w scans'
_diffrn_radiation_type MoK\a
_diffrn_radiation_wavelength 0.71073
_diffrn_reflns_av_R_equivalents 0.0422
_diffrn_reflns_av_unetI/netI 0.0200
_diffrn_reflns_Laue_measured_fraction_full 0.997
_diffrn_reflns_Laue_measured_fraction_max 0.996
_diffrn_reflns_limit_h_max 13
_diffrn_reflns_limit_h_min -13
_diffrn_reflns_limit_k_max 19
_diffrn_reflns_limit_k_min -19
_diffrn_reflns_limit_l_max 19
_diffrn_reflns_limit_l_min -20
_diffrn_reflns_number 61234
_diffrn_reflns_point_group_measured_fraction_full 0.997
_diffrn_reflns_point_group_measured_fraction_max 0.994
_diffrn_reflns_theta_full 25.242
_diffrn_reflns_theta_max 27.508
_diffrn_reflns_theta_min 2.729
_exptl_absorpt_coefficient_mu 0.168
_exptl_crystal_colour colorless
_exptl_crystal_density_diffrn 1.345
_exptl_crystal_description block
_exptl_crystal_F_000 1024
_exptl_crystal_size_max 0.230
_exptl_crystal_size_mid 0.220
_exptl_crystal_size_min 0.210
_refine_diff_density_max 0.192
_refine_diff_density_min -0.284
_refine_diff_density_rms 0.038
_refine_ls_abs_structure_details
;
 Flack x determined using 1844 quotients [(I+)-(I-)]/[(I+)+(I-)]
 (Parsons, Flack and Wagner, Acta Cryst. B69 (2013) 249-259).
;
_refine_ls_abs_structure_Flack 0.009(14)
_refine_ls_extinction_method none
_refine_ls_goodness_of_fit_ref 1.053
_refine_ls_hydrogen_treatment constr
_refine_ls_matrix_type full
_refine_ls_number_parameters 325
_refine_ls_number_reflns 5529
_refine_ls_number_restraints 0
_refine_ls_restrained_S_all 1.053
_refine_ls_R_factor_all 0.0532
_refine_ls_R_factor_gt 0.0385
_refine_ls_shift/su_max 0.000
_refine_ls_shift/su_mean 0.000
_refine_ls_structure_factor_coef Fsqd
_refine_ls_weighting_details 'w=1/[\s^2^(Fo^2^)+(0.0521P)^2^+0.4135P] where P=(Fo^2^+2Fc^2^)/3'
_refine_ls_weighting_scheme calc
_refine_ls_wR_factor_gt 0.0918
_refine_ls_wR_factor_ref 0.1019
_reflns_Friedel_coverage 0.772
_reflns_Friedel_fraction_full 0.998
_reflns_Friedel_fraction_max 0.992
_reflns_number_gt 4651
_reflns_number_total 5529
_reflns_threshold_expression 'I > 2\s(I)'
_cod_data_source_file d0cc00736f2.cif
_cod_data_source_block mo_20190521a_0m
_cod_depositor_comments 'Adding full bibliography for 7125981.cif.'
_cod_database_code 7125981
_shelx_shelxl_version_number 2018/1
_shelx_space_group_comment
;
The symmetry employed for this shelxl refinement is uniquely defined
by the following loop, which should always be used as a source of
symmetry information in preference to the above space-group names.
They are only intended as comments.
;
_shelx_estimated_absorpt_t_min 0.962
_shelx_estimated_absorpt_t_max 0.966

loop_
_space_group_symop_operation_xyz
'x, y, z'
'-x+1/2, -y, z+1/2'
'-x, y+1/2, -z+1/2'
'x+1/2, -y+1/2, -z'

loop_
_atom_site_label
_atom_site_type_symbol
_atom_site_fract_x
_atom_site_fract_y
_atom_site_fract_z
_atom_site_U_iso_or_equiv
_atom_site_adp_type
_atom_site_occupancy
_atom_site_site_symmetry_order
_atom_site_calc_flag
_atom_site_refinement_flags_posn
_atom_site_refinement_flags_adp
C1 C 0.7259(3) 0.74892(19) 0.13466(18) 0.0503(6) Uani 1 1 d . .
C2 C 0.8429(3) 0.7951(2) 0.1316(2) 0.0654(8) Uani 1 1 d . .
H2 H 0.879578 0.811684 0.080240 0.079 Uiso 1 1 calc R U
C3 C 0.9031(3) 0.8158(2) 0.2068(2) 0.0711(9) Uani 1 1 d . .
H3 H 0.981576 0.846758 0.206111 0.085 Uiso 1 1 calc R U
C4 C 0.8493(3) 0.7914(2) 0.2827(2) 0.0622(7) Uani 1 1 d . .
H4 H 0.892458 0.805702 0.332496 0.075 Uiso 1 1 calc R U
C5 C 0.7312(3) 0.74577(18) 0.28656(18) 0.0513(6) Uani 1 1 d . .
H5 H 0.694929 0.729542 0.338119 0.062 Uiso 1 1 calc R U
C6 C 0.6700(2) 0.72541(17) 0.21170(16) 0.0422(5) Uani 1 1 d . .
C7 C 0.5077(3) 0.67677(17) 0.11526(15) 0.0434(6) Uani 1 1 d . .
C8 C 0.4764(2) 0.64002(15) 0.26384(14) 0.0372(5) Uani 1 1 d . .
C9 C 0.3597(2) 0.58538(15) 0.23103(14) 0.0357(5) Uani 1 1 d . .
C10 C 0.3004(2) 0.63202(16) 0.15158(15) 0.0400(5) Uani 1 1 d . .
H10 H 0.265869 0.690502 0.169950 0.048 Uiso 1 1 calc R U
C11 C 0.1887(2) 0.57925(18) 0.11498(16) 0.0434(5) Uani 1 1 d . .
C12 C 0.0644(3) 0.5940(2) 0.1447(2) 0.0586(7) Uani 1 1 d . .
H12 H 0.049902 0.637566 0.185951 0.070 Uiso 1 1 calc R U
C13 C -0.0389(3) 0.5440(3) 0.1133(2) 0.0751(10) Uani 1 1 d . .
H13 H -0.122244 0.554642 0.133395 0.090 Uiso 1 1 calc R U
C14 C -0.0191(3) 0.4791(3) 0.0530(3) 0.0769(10) Uani 1 1 d . .
H14 H -0.088617 0.445266 0.033016 0.092 Uiso 1 1 calc R U
C15 C 0.1032(3) 0.4640(2) 0.0223(2) 0.0678(9) Uani 1 1 d . .
H15 H 0.116635 0.419941 -0.018645 0.081 Uiso 1 1 calc R U
C16 C 0.2068(3) 0.5144(2) 0.05195(18) 0.0530(6) Uani 1 1 d . .
H16 H 0.289209 0.504982 0.029743 0.064 Uiso 1 1 calc R U
C17 C 0.4085(2) 0.48888(15) 0.20804(16) 0.0407(5) Uani 1 1 d . .
H17A H 0.336529 0.447186 0.214136 0.049 Uiso 1 1 calc R U
H17B H 0.433447 0.488811 0.149005 0.049 Uiso 1 1 calc R U
C18 C 0.5210(3) 0.45319(16) 0.25907(15) 0.0404(5) Uani 1 1 d . .
C19 C 0.5071(3) 0.41705(17) 0.33882(17) 0.0514(6) Uani 1 1 d . .
H19 H 0.425482 0.414445 0.363711 0.062 Uiso 1 1 calc R U
C20 C 0.6153(4) 0.38431(19) 0.38240(18) 0.0614(8) Uani 1 1 d . .
H20 H 0.605158 0.360712 0.436410 0.074 Uiso 1 1 calc R U
C21 C 0.7354(3) 0.3866(2) 0.3467(2) 0.0631(8) Uani 1 1 d . .
H21 H 0.806490 0.363286 0.375587 0.076 Uiso 1 1 calc R U
C22 C 0.7509(3) 0.4232(2) 0.2683(2) 0.0649(8) Uani 1 1 d . .
H22 H 0.832937 0.425685 0.243985 0.078 Uiso 1 1 calc R U
C23 C 0.6452(3) 0.4565(2) 0.22497(18) 0.0526(6) Uani 1 1 d . .
H23 H 0.657171 0.481699 0.171770 0.063 Uiso 1 1 calc R U
C24 C 0.2153(2) 0.65374(16) 0.33713(15) 0.0417(5) Uani 1 1 d . .
C25 C 0.1064(2) 0.63981(17) 0.39807(15) 0.0408(5) Uani 1 1 d . .
C26 C 0.0923(3) 0.7015(2) 0.46292(19) 0.0596(7) Uani 1 1 d . .
H26 H 0.152239 0.747984 0.469055 0.071 Uiso 1 1 calc R U
C27 C -0.0104(3) 0.6947(2) 0.5188(2) 0.0681(9) Uani 1 1 d . .
H27 H -0.018508 0.736229 0.562553 0.082 Uiso 1 1 calc R U
C28 C -0.0991(3) 0.6279(2) 0.5102(2) 0.0652(8) Uani 1 1 d . .
H28 H -0.168129 0.623799 0.547714 0.078 Uiso 1 1 calc R U
C29 C -0.0869(4) 0.5666(3) 0.4461(3) 0.0845(12) Uani 1 1 d . .
H29 H -0.148331 0.521055 0.439823 0.101 Uiso 1 1 calc R U
C30 C 0.0161(3) 0.5718(2) 0.3908(2) 0.0662(9) Uani 1 1 d . .
H30 H 0.024504 0.528990 0.348112 0.079 Uiso 1 1 calc R U
N1 N 0.54782(18) 0.68258(13) 0.20045(13) 0.0388(4) Uani 1 1 d . .
N2 N 0.3995(2) 0.65062(16) 0.08764(12) 0.0456(5) Uani 1 1 d . .
N3 N 0.26377(19) 0.57942(12) 0.29805(12) 0.0390(4) Uani 1 1 d . .
H3A H 0.236806 0.526950 0.313488 0.047 Uiso 1 1 calc R U
O1 O 0.51026(19) 0.64080(13) 0.33622(10) 0.0481(4) Uani 1 1 d . .
O2 O 0.2572(2) 0.72956(12) 0.32268(14) 0.0611(6) Uani 1 1 d . .
S1 S 0.63196(8) 0.71615(6) 0.04831(4) 0.0636(2) Uani 1 1 d . .

loop_
_atom_site_aniso_label
_atom_site_aniso_U_11
_atom_site_aniso_U_22
_atom_site_aniso_U_33
_atom_site_aniso_U_23
_atom_site_aniso_U_13
_atom_site_aniso_U_12
C1 0.0402(13) 0.0610(16) 0.0497(14) -0.0045(12) 0.0074(11) -0.0028(12)
C2 0.0434(15) 0.083(2) 0.0702(19) -0.0010(17) 0.0166(14) -0.0123(15)
C3 0.0406(15) 0.082(2) 0.091(2) -0.0108(19) 0.0062(16) -0.0170(15)
C4 0.0448(14) 0.0707(19) 0.0711(19) -0.0062(16) -0.0098(14) -0.0091(14)
C5 0.0451(14) 0.0563(15) 0.0523(16) -0.0021(12) -0.0049(12) -0.0054(12)
C6 0.0355(11) 0.0442(12) 0.0470(13) -0.0041(10) 0.0045(10) -0.0007(10)
C7 0.0444(13) 0.0525(14) 0.0334(12) -0.0031(10) 0.0061(10) -0.0037(11)
C8 0.0397(12) 0.0358(11) 0.0362(11) -0.0056(9) 0.0040(10) -0.0012(10)
C9 0.0362(11) 0.0383(11) 0.0327(10) -0.0041(9) 0.0035(9) -0.0015(9)
C10 0.0408(13) 0.0421(12) 0.0370(12) -0.0006(10) 0.0026(10) 0.0000(10)
C11 0.0380(12) 0.0511(14) 0.0411(12) 0.0067(11) -0.0031(10) -0.0006(10)
C12 0.0423(15) 0.0733(18) 0.0602(17) 0.0100(15) 0.0012(13) 0.0059(13)
C13 0.0346(15) 0.109(3) 0.082(2) 0.022(2) -0.0027(15) -0.0043(17)
C14 0.0558(19) 0.095(3) 0.080(2) 0.015(2) -0.0211(19) -0.0265(18)
C15 0.068(2) 0.075(2) 0.0595(17) -0.0020(15) -0.0210(15) -0.0158(17)
C16 0.0465(14) 0.0652(17) 0.0473(14) -0.0036(13) -0.0081(12) -0.0046(12)
C17 0.0416(12) 0.0380(11) 0.0426(12) -0.0106(10) -0.0008(10) 0.0013(10)
C18 0.0461(14) 0.0356(11) 0.0395(12) -0.0053(9) -0.0014(10) 0.0005(10)
C19 0.0602(16) 0.0458(13) 0.0481(14) 0.0033(11) 0.0058(13) 0.0013(12)
C20 0.095(2) 0.0464(14) 0.0432(14) 0.0059(11) -0.0063(16) 0.0030(15)
C21 0.0669(19) 0.0587(17) 0.0636(19) -0.0010(14) -0.0149(16) 0.0129(15)
C22 0.0492(16) 0.079(2) 0.0665(19) 0.0048(16) -0.0023(14) 0.0106(15)
C23 0.0471(14) 0.0645(16) 0.0461(14) 0.0041(12) 0.0011(12) 0.0075(13)
C24 0.0458(13) 0.0396(12) 0.0399(12) -0.0048(10) 0.0050(10) -0.0013(10)
C25 0.0431(13) 0.0428(12) 0.0366(11) -0.0047(10) 0.0017(10) 0.0023(10)
C26 0.0571(16) 0.0614(16) 0.0602(17) -0.0242(14) 0.0106(14) -0.0073(14)
C27 0.0673(19) 0.082(2) 0.0552(17) -0.0265(16) 0.0146(15) 0.0066(18)
C28 0.0559(18) 0.078(2) 0.0618(18) -0.0039(16) 0.0226(15) 0.0044(16)
C29 0.071(2) 0.083(2) 0.100(3) -0.029(2) 0.039(2) -0.0293(19)
C30 0.0656(19) 0.0643(18) 0.0685(19) -0.0280(15) 0.0248(17) -0.0158(15)
N1 0.0365(10) 0.0448(10) 0.0351(9) -0.0023(8) 0.0019(8) -0.0057(8)
N2 0.0458(12) 0.0580(12) 0.0330(10) 0.0000(9) 0.0005(9) -0.0090(10)
N3 0.0416(10) 0.0357(9) 0.0396(10) -0.0020(8) 0.0098(9) -0.0039(8)
O1 0.0574(11) 0.0533(10) 0.0337(9) -0.0038(7) -0.0012(8) -0.0123(9)
O2 0.0759(13) 0.0382(9) 0.0692(13) -0.0034(9) 0.0239(11) -0.0070(10)
S1 0.0558(4) 0.0950(6) 0.0398(3) -0.0061(4) 0.0144(3) -0.0204(4)

loop_
_atom_type_symbol
_atom_type_description
_atom_type_scat_dispersion_real
_atom_type_scat_dispersion_imag
_atom_type_scat_source
C C 0.0033 0.0016 'International Tables Vol C Tables 4.2.6.8 and 6.1.1.4'
H H 0.0000 0.0000 'International Tables Vol C Tables 4.2.6.8 and 6.1.1.4'
N N 0.0061 0.0033 'International Tables Vol C Tables 4.2.6.8 and 6.1.1.4'
O O 0.0106 0.0060 'International Tables Vol C Tables 4.2.6.8 and 6.1.1.4'
S S 0.1246 0.1234 'International Tables Vol C Tables 4.2.6.8 and 6.1.1.4'

loop_
_geom_angle_atom_site_label_1
_geom_angle_atom_site_label_2
_geom_angle_atom_site_label_3
_geom_angle
C2 C1 C6 120.9(3)
C2 C1 S1 126.3(2)
C6 C1 S1 112.79(19)
C3 C2 C1 118.1(3)
C3 C2 H2 121.0
C1 C2 H2 121.0
C4 C3 C2 121.1(3)
C4 C3 H3 119.4
C2 C3 H3 119.4
C3 C4 C5 121.3(3)
C3 C4 H4 119.4
C5 C4 H4 119.4
C6 C5 C4 117.9(3)
C6 C5 H5 121.0
C4 C5 H5 121.0
C5 C6 C1 120.7(2)
C5 C6 N1 127.7(2)
C1 C6 N1 111.6(2)
N2 C7 N1 127.5(2)
N2 C7 S1 122.46(19)
N1 C7 S1 109.96(18)
O1 C8 N1 122.0(2)
O1 C8 C9 123.7(2)
N1 C8 C9 113.98(19)
N3 C9 C8 108.50(17)
N3 C9 C17 109.59(18)
C8 C9 C17 107.89(19)
N3 C9 C10 110.47(18)
C8 C9 C10 110.25(18)
C17 C9 C10 110.09(18)
N2 C10 C11 111.4(2)
N2 C10 C9 111.59(19)
C11 C10 C9 112.36(19)
N2 C10 H10 107.1
C11 C10 H10 107.1
C9 C10 H10 107.1
C12 C11 C16 118.4(3)
C12 C11 C10 119.7(3)
C16 C11 C10 121.9(2)
C11 C12 C13 120.3(3)
C11 C12 H12 119.8
C13 C12 H12 119.8
C14 C13 C12 120.6(3)
C14 C13 H13 119.7
C12 C13 H13 119.7
C13 C14 C15 120.0(3)
C13 C14 H14 120.0
C15 C14 H14 120.0
C14 C15 C16 120.1(3)
C14 C15 H15 119.9
C16 C15 H15 119.9
C15 C16 C11 120.6(3)
C15 C16 H16 119.7
C11 C16 H16 119.7
C18 C17 C9 116.36(19)
C18 C17 H17A 108.2
C9 C17 H17A 108.2
C18 C17 H17B 108.2
C9 C17 H17B 108.2
H17A C17 H17B 107.3
C19 C18 C23 117.7(2)
C19 C18 C17 123.1(2)
C23 C18 C17 119.2(2)
C18 C19 C20 120.2(3)
C18 C19 H19 119.9
C20 C19 H19 119.9
C21 C20 C19 120.8(3)
C21 C20 H20 119.6
C19 C20 H20 119.6
C20 C21 C22 119.6(3)
C20 C21 H21 120.2
C22 C21 H21 120.2
C21 C22 C23 120.1(3)
C21 C22 H22 119.9
C23 C22 H22 119.9
C22 C23 C18 121.5(3)
C22 C23 H23 119.3
C18 C23 H23 119.3
O2 C24 N3 121.8(2)
O2 C24 C25 120.9(2)
N3 C24 C25 117.4(2)
C30 C25 C26 118.3(2)
C30 C25 C24 123.7(2)
C26 C25 C24 117.9(2)
C25 C26 C27 120.5(3)
C25 C26 H26 119.7
C27 C26 H26 119.7
C28 C27 C26 120.4(3)
C28 C27 H27 119.8
C26 C27 H27 119.8
C27 C28 C29 119.8(3)
C27 C28 H28 120.1
C29 C28 H28 120.1
C28 C29 C30 120.4(3)
C28 C29 H29 119.8
C30 C29 H29 119.8
C25 C30 C29 120.6(3)
C25 C30 H30 119.7
C29 C30 H30 119.7
C8 N1 C7 120.3(2)
C8 N1 C6 125.4(2)
C7 N1 C6 114.0(2)
C7 N2 C10 115.8(2)
C24 N3 C9 122.32(19)
C24 N3 H3A 118.8
C9 N3 H3A 118.8
C1 S1 C7 91.37(12)

loop_
_geom_bond_atom_site_label_1
_geom_bond_atom_site_label_2
_geom_bond_distance
C1 C2 1.387(4)
C1 C6 1.394(4)
C1 S1 1.745(3)
C2 C3 1.378(5)
C2 H2 0.9300
C3 C4 1.372(5)
C3 H3 0.9300
C4 C5 1.394(4)
C4 H4 0.9300
C5 C6 1.377(4)
C5 H5 0.9300
C6 N1 1.422(3)
C7 N2 1.260(3)
C7 N1 1.414(3)
C7 S1 1.762(3)
C8 O1 1.199(3)
C8 N1 1.395(3)
C8 C9 1.541(3)
C9 N3 1.454(3)
C9 C17 1.557(3)
C9 C10 1.560(3)
C10 N2 1.465(3)
C10 C11 1.508(3)
C10 H10 0.9800
C11 C12 1.383(4)
C11 C16 1.397(4)
C12 C13 1.389(5)
C12 H12 0.9300
C13 C14 1.369(6)
C13 H13 0.9300
C14 C15 1.371(5)
C14 H14 0.9300
C15 C16 1.385(4)
C15 H15 0.9300
C16 H16 0.9300
C17 C18 1.509(3)
C17 H17A 0.9700
C17 H17B 0.9700
C18 C19 1.379(4)
C18 C23 1.391(4)
C19 C20 1.399(4)
C19 H19 0.9300
C20 C21 1.362(5)
C20 H20 0.9300
C21 C22 1.365(5)
C21 H21 0.9300
C22 C23 1.380(4)
C22 H22 0.9300
C23 H23 0.9300
C24 O2 1.224(3)
C24 N3 1.357(3)
C24 C25 1.495(3)
C25 C30 1.376(4)
C25 C26 1.382(3)
C26 C27 1.384(4)
C26 H26 0.9300
C27 C28 1.353(5)
C27 H27 0.9300
C28 C29 1.368(5)
C28 H28 0.9300
C29 C30 1.379(4)
C29 H29 0.9300
C30 H30 0.9300
N3 H3A 0.8600
